data_4335559
loop_
_publ_author_name
'Olga Iasco'
'Ghenadie Novitchi'
'Erwann Jeanneau'
'Dominique Luneau'

_publ_section_title
;
 Lanthanide Triangles Sandwiched by Tetranuclear Copper Complexes Afford a
 Family of Hendecanuclear Heterometallic Complexes [LnIII3CuII8] (Ln =
 La-Lu): Synthesis and Magnetostructural Studies
;
_journal_name_full 'Inorganic Chemistry'
_journal_page_first 8723
_journal_page_last 8731
_journal_paper_doi 10.1021/ic4009015
_journal_volume 52
_journal_year 2013
_chemical_absolute_configuration ad
_chemical_formula_moiety 'C54 H70 Ce3 Cl6 Cu8 N6 O28, 3(Cl)'
_chemical_formula_sum 'C54 H70 Ce3 Cl9 Cu8 N6 O28'
_chemical_formula_weight 2498.97
_space_group_IT_number 155
_symmetry_cell_setting trigonal
_symmetry_space_group_name_Hall 'R 3 2"'
_symmetry_space_group_name_H-M 'R 3 2 :H'
_atom_sites_solution_hydrogens difmap
_atom_sites_solution_primary direct
_cell_angle_alpha 90
_cell_angle_beta 90
_cell_angle_gamma 120
_cell_formula_units_Z 3
_cell_length_a 22.186(3)
_cell_length_b 22.186(3)
_cell_length_c 20.947(2)
_cell_measurement_reflns_used 2483
_cell_measurement_temperature 100
_cell_measurement_theta_max 29.2855
_cell_measurement_theta_min 3.4407
_cell_volume 8929.2(19)
_computing_cell_refinement
;
CrysAlisPro, Agilent Technologies,
Version 1.171.35.19 (release 27-10-2011 CrysAlis171 .NET)
(compiled Oct 27 2011,15:02:11)
;
_computing_data_collection
;
CrysAlisPro, Agilent Technologies,
Version 1.171.35.19 (release 27-10-2011 CrysAlis171 .NET)
(compiled Oct 27 2011,15:02:11)
;
_computing_data_reduction
;
CrysAlisPro, Agilent Technologies,
Version 1.171.35.19 (release 27-10-2011 CrysAlis171 .NET)
(compiled Oct 27 2011,15:02:11)
;
_computing_molecular_graphics 'CAMERON (Watkin et al., 1996)'
_computing_publication_material 'CRYSTALS (Betteridge et al., 2003)'
_computing_structure_refinement 'CRYSTALS (Betteridge et al., 2003)'
_computing_structure_solution 'SIR97 (Altomare et al., 1999)'
_diffrn_ambient_temperature 100
_diffrn_detector_area_resol_mean 10.4685
_diffrn_measured_fraction_theta_full 0.961
_diffrn_measured_fraction_theta_max 0.879
_diffrn_measurement_device_type 'Xcalibur, Atlas, Gemini ultra'
_diffrn_measurement_method \w
_diffrn_radiation_monochromator graphite
_diffrn_radiation_source 'Enhance (Mo) x-ray Source'
_diffrn_radiation_type 'Mo K\a'
_diffrn_radiation_wavelength 0.7107
_diffrn_reflns_av_R_equivalents 0.000
_diffrn_reflns_limit_h_max 15
_diffrn_reflns_limit_h_min -30
_diffrn_reflns_limit_k_max 27
_diffrn_reflns_limit_k_min 0
_diffrn_reflns_limit_l_max 28
_diffrn_reflns_limit_l_min 0
_diffrn_reflns_number 7142
_diffrn_reflns_theta_full 25.240
_diffrn_reflns_theta_max 29.349
_diffrn_reflns_theta_min 3.448
_diffrn_standards_number 0
_exptl_absorpt_coefficient_mu 2.773
_exptl_absorpt_correction_T_max 0.632
_exptl_absorpt_correction_T_min 0.317
_exptl_absorpt_correction_type analytical
_exptl_absorpt_process_details
;
CrysAlisPro, Agilent Technologies,
Version 1.171.35.19 (release 27-10-2011 CrysAlis171 .NET)
(compiled Oct 27 2011,15:02:11)
Analytical numeric absorption correction using a multifaceted crystal
            model based on expressions derived by R.C. Clark & J.S. Reid.
(Clark, R. C. & Reid, J. S. (1995). Acta Cryst. A51, 887-897)
;
_exptl_crystal_colour 'dark green'
_exptl_crystal_density_diffrn 1.394
_exptl_crystal_description plate
_exptl_crystal_F_000 3656.988
_exptl_crystal_size_max 0.578
_exptl_crystal_size_mid 0.518
_exptl_crystal_size_min 0.201
_platon_squeeze_details
;
;
_refine_diff_density_max 1.32
_refine_diff_density_min -1.83
_refine_ls_abs_structure_details 'Flack (1983), 0 Friedel-pairs'
_refine_ls_abs_structure_Flack 0.42(5)
_refine_ls_extinction_method none
_refine_ls_goodness_of_fit_ref 0.9474
_refine_ls_hydrogen_treatment constr
_refine_ls_matrix_type full
_refine_ls_number_parameters 167
_refine_ls_number_reflns 4438
_refine_ls_number_restraints 2
_refine_ls_R_factor_all 0.0998
_refine_ls_R_factor_gt 0.0748
_refine_ls_shift/su_max 0.0008139
_refine_ls_shift/su_mean 0.0002095
_refine_ls_structure_factor_coef Fsqd
_refine_ls_weighting_details
;
 Method, part 1, Chebychev polynomial, (Watkin, 1994, Prince, 1982) 
 [weight] = 1.0/[A~0~*T~0~(x)+A~1~*T~1~(x) ... +A~n-1~]*T~n-1~(x)] 
 where A~i~ are the Chebychev coefficients listed below and x= Fcalc/Fmax 
 Method = Robust Weighting (Prince, 1982) 
 W = [weight] * [1-(deltaF/6*sigmaF)^2^]^2^ 
 A~i~ are: 
 0.112E+06 0.229E+06 0.105E+06 0.574E+05 
;
_refine_ls_weighting_scheme calc
_refine_ls_wR_factor_all 0.1565
_refine_ls_wR_factor_gt 0.1373
_refine_ls_wR_factor_ref 0.1565
_reflns_limit_h_max 15
_reflns_limit_h_min -30
_reflns_limit_k_max 27
_reflns_limit_k_min 0
_reflns_limit_l_max 28
_reflns_limit_l_min 0
_reflns_number_gt 3222
_reflns_number_total 4526
_reflns_threshold_expression I>2.0\s(I)
_oxford_diffrn_Wilson_B_factor 3.70
_oxford_diffrn_Wilson_scale 15.16
_oxford_refine_ls_r_factor_ref 0.0998
_oxford_refine_ls_scale 7.7(2)
_oxford_reflns_number_all 4438
_oxford_reflns_threshold_expression_ref I>-10.0\s(I)
_cod_data_source_file ic4009015_si_001_04.cif
_cod_data_source_block '[Ce3Cu]-2'
_cod_original_sg_symbol_H-M 'R 3 2 '
_cod_database_code 4335559

loop_
_symmetry_equiv_pos_as_xyz
x,y,z
x+1/3,y+2/3,z+2/3
x+2/3,y+1/3,z+1/3
-y,x-y,z
-y+1/3,x-y+2/3,z+2/3
-y+2/3,x-y+1/3,z+1/3
-x+y,-x,z
-x+y+1/3,-x+2/3,z+2/3
-x+y+2/3,-x+1/3,z+1/3
y,x,-z
y+1/3,x+2/3,-z+2/3
y+2/3,x+1/3,-z+1/3
x-y,-y,-z
x-y+1/3,-y+2/3,-z+2/3
x-y+2/3,-y+1/3,-z+1/3
-x,-x+y,-z
-x+1/3,-x+y+2/3,-z+2/3
-x+2/3,-x+y+1/3,-z+1/3

loop_
_atom_site_label
_atom_site_type_symbol
_atom_site_fract_x
_atom_site_fract_y
_atom_site_fract_z
_atom_site_U_iso_or_equiv
_atom_site_occupancy
_atom_site_adp_type
_atom_site_refinement_flags_posn
_atom_site_refinement_flags_adp
C1 C 0.8756(13) 0.2058(12) 0.7493(8) 0.0956 1.0000 Uani . .
C2 C 0.7991(11) 0.1520(11) 0.7535(6) 0.0732 1.0000 Uani . .
C3 C 0.7733(15) 0.0785(14) 0.7458(6) 0.1089 1.0000 Uani . .
C4 C 0.7048(15) 0.0306(11) 0.7452(9) 0.0935 1.0000 Uani . .
C5 C 0.6927(15) -0.0440(9) 0.7419(10) 0.1391 1.0000 Uani . .
C6 C 0.6600(10) 0.0509(7) 0.7526(7) 0.0716 1.0000 Uani . .
C7 C 0.6805(8) 0.1225(7) 0.7568(5) 0.0511 1.0000 Uani . .
C8 C 0.7521(8) 0.1745(8) 0.7579(5) 0.0483 1.0000 Uani . .
C9 C 0.6229(7) 0.1368(6) 0.7582(5) 0.0430 1.0000 Uani . .
N1 N 0.6307(5) 0.1980(4) 0.7577(4) 0.0295 1.0000 Uani . .
Cl1 Cl 0.54407(18) 0.2750(3) 0.62053(14) 0.0741 1.0000 Uani . .
Cl2 Cl 0.3333 -0.0578(5) 0.6667 0.2243 1.0000 Uani S T
O1 O 0.8968(6) 0.2439(7) 0.8115(5) 0.0823 1.0000 Uani . .
O2 O 0.7724(5) 0.2429(4) 0.7678(3) 0.0356 1.0000 Uani . .
O3 O 0.5669(4) 0.1987(4) 0.7644(4) 0.0424 1.0000 Uani . .
O4 O 0.4457(7) 0.0735(6) 0.7283(4) 0.0946 1.0000 Uani . .
O5 O 0.6667 0.3333 0.7189(4) 0.0183 1.0000 Uani S T
O6 O 0.666667(10) 0.333333(10) 0.5292(8) 0.1338 1.0000 Uani S T
Cu1 Cu 0.56927(6) 0.28445(7) 0.74320(5) 0.0305 1.0000 Uani . .
Cu2 Cu 0.6667 0.3333 0.62494(10) 0.0448 1.0000 Uani S T
Ce1 Ce 0.46790(4) 0.13457(4) 0.8333 0.0508 1.0000 Uani S T
H61 H 0.6133 0.0160 0.7509 0.0739 1.0000 Uiso R .
H52 H 0.7088 -0.0501 0.7012 0.1639 1.0000 Uiso R .
H53 H 0.7140 -0.0567 0.7752 0.1640 1.0000 Uiso R .
H51 H 0.6431 -0.0731 0.7443 0.1640 1.0000 Uiso R .
H31 H 0.8078 0.0663 0.7415 0.1070 1.0000 Uiso R .
H11 H 0.9231 0.2392 0.8361 0.1023 1.0000 Uiso R .
H6623 H 0.9034 0.1838 0.7413 0.0857 1.0000 Uiso R .
H12 H 0.8814 0.2372 0.7146 0.0860 1.0000 Uiso R .
H91 H 0.5779 0.0982 0.7611 0.0540 1.0000 Uiso R .
H63 H 0.6880 0.3682 0.5104 0.1151 0.3330 Uiso R .
H62 H 0.6526 0.2989 0.5030 0.1151 0.3330 Uiso R .
H41 H 0.4729 0.1008 0.7016 0.0959 1.0000 Uiso R .
H42 H 0.4130 0.0402 0.7096 0.0959 1.0000 Uiso R .

loop_
_atom_site_aniso_label
_atom_site_aniso_U_11
_atom_site_aniso_U_22
_atom_site_aniso_U_33
_atom_site_aniso_U_23
_atom_site_aniso_U_13
_atom_site_aniso_U_12
C1 0.17(2) 0.147(19) 0.053(9) -0.027(11) -0.015(12) 0.15(2)
C2 0.132(16) 0.136(16) 0.028(6) -0.006(7) 0.008(7) 0.125(16)
C3 0.23(3) 0.19(3) 0.029(6) 0.006(11) 0.013(11) 0.20(3)
C4 0.16(2) 0.091(14) 0.077(12) 0.028(10) 0.061(14) 0.102(16)
C5 0.29(4) 0.077(13) 0.109(15) 0.041(12) 0.102(19) 0.13(2)
C6 0.123(15) 0.038(7) 0.063(9) 0.018(6) 0.043(9) 0.047(9)
C7 0.087(10) 0.054(8) 0.026(5) 0.005(5) 0.016(6) 0.046(8)
C8 0.087(10) 0.083(9) 0.021(4) 0.012(5) 0.017(5) 0.077(9)
C9 0.056(8) 0.040(6) 0.037(6) -0.012(5) 0.004(5) 0.027(6)
N1 0.040(5) 0.026(4) 0.022(3) -0.002(3) -0.006(3) 0.016(4)
Cl1 0.0528(19) 0.122(3) 0.0429(14) -0.020(2) -0.0232(14) 0.040(2)
Cl2 0.218(12) 0.130(5) 0.355(17) -0.120(6) -0.240(13) 0.109(6)
O1 0.070(7) 0.163(13) 0.064(6) 0.004(7) 0.007(5) 0.096(9)
O2 0.055(5) 0.045(4) 0.032(3) -0.013(3) -0.005(3) 0.045(4)
O3 0.026(3) 0.030(4) 0.068(5) -0.001(4) -0.003(4) 0.010(3)
O4 0.084(8) 0.086(8) 0.044(5) -0.017(5) -0.011(6) -0.011(7)
O5 0.019(3) 0.019(3) 0.017(4) 0.0000 0.0000 0.0093(13)
O6 0.185(16) 0.185(16) 0.031(9) 0.0000 0.0000 0.093(8)
Cu1 0.0251(5) 0.0314(6) 0.0317(5) -0.0008(5) -0.0028(4) 0.0116(5)
Cu2 0.0536(9) 0.0536(9) 0.0272(10) 0.0000 0.0000 0.0268(4)
Ce1 0.0394(3) 0.0394(3) 0.0444(5) 0.0020(2) -0.0020(2) -0.0023(4)

loop_
_atom_type_symbol
_atom_type_scat_dispersion_real
_atom_type_scat_dispersion_imag
_atom_type_scat_Cromer_Mann_a1
_atom_type_scat_Cromer_Mann_b1
_atom_type_scat_Cromer_Mann_a2
_atom_type_scat_Cromer_Mann_b2
_atom_type_scat_Cromer_Mann_a3
_atom_type_scat_Cromer_Mann_b3
_atom_type_scat_Cromer_Mann_a4
_atom_type_scat_Cromer_Mann_b4
_atom_type_scat_Cromer_Mann_c
_atom_type_scat_source
C 0.0033 0.0016 2.3100 20.8439 1.0200 10.2075 1.5886 0.5687 0.8650 51.6512 0.2156 'International Tables Vol C 4.2.6.8 and 6.1.1.4'
H 0.0000 0.0000 0.4930 10.5109 0.3229 26.1257 0.1402 3.1424 0.0408 57.7998 0.0030 'International Tables Vol C 4.2.6.8 and 6.1.1.4'
N 0.0061 0.0033 12.2126 0.0057 3.1322 9.8933 2.0125 28.9975 1.1663 0.5826 -11.5290 'International Tables Vol C 4.2.6.8 and 6.1.1.4'
O 0.0106 0.0060 3.0485 13.2771 2.2868 5.7011 1.5463 0.3239 0.8670 32.9089 0.2508 'International Tables Vol C 4.2.6.8 and 6.1.1.4'
Cl 0.1484 0.1585 11.4604 0.0104 7.1964 1.1662 6.2556 18.5194 1.6455 47.7784 -9.5574 'International Tables Vol C 4.2.6.8 and 6.1.1.4'
Cu 0.3201 1.2651 13.3380 3.5828 7.1676 0.2470 5.6158 11.3966 1.6735 64.8126 1.1910 'International Tables Vol C 4.2.6.8 and 6.1.1.4'
Ce -0.2486 2.6331 21.1671 2.8122 19.7695 0.2268 11.8513 17.6083 3.3305 127.1130 1.8626 'International Tables Vol C 4.2.6.8 and 6.1.1.4'

loop_
_geom_angle_atom_site_label_1
_geom_angle_site_symmetry_1
_geom_angle_atom_site_label_2
_geom_angle_atom_site_label_3
_geom_angle_site_symmetry_3
_geom_angle
_geom_angle_publ_flag
C2 . C1 O1 . 107.9(14) yes
C2 . C1 H6623 . 110.8 no
O1 . C1 H6623 . 109.5 no
C2 . C1 H12 . 107.6 no
O1 . C1 H12 . 111.0 no
H6623 . C1 H12 . 110.0 no
C1 . C2 C3 . 122.7(14) yes
C1 . C2 C8 . 118.5(16) yes
C3 . C2 C8 . 118.5(20) yes
C2 . C3 C4 . 122.9(15) yes
C2 . C3 H31 . 114.7 no
C4 . C3 H31 . 122.3 no
C3 . C4 C5 . 111.6(19) yes
C3 . C4 C6 . 119.1(18) yes
C5 . C4 C6 . 129(2) yes
C4 . C5 H52 . 108.3 no
C4 . C5 H53 . 115.8 no
H52 . C5 H53 . 109.3 no
C4 . C5 H51 . 104.2 no
H52 . C5 H51 . 109.6 no
H53 . C5 H51 . 109.5 no
C4 . C6 C7 . 121.8(19) yes
C4 . C6 H61 . 115.9 no
C7 . C6 H61 . 122.1 no
C6 . C7 C8 . 120.8(14) yes
C6 . C7 C9 . 114.7(15) yes
C8 . C7 C9 . 124.4(11) yes
C7 . C8 C2 . 116.7(15) yes
C7 . C8 O2 . 121.2(10) yes
C2 . C8 O2 . 121.9(16) yes
C7 . C9 N1 . 124.2(12) yes
C7 . C9 H91 . 116.6 no
N1 . C9 H91 . 119.1 no
C9 . N1 Cu1 4_655 127.3(9) yes
C9 . N1 O3 . 113.7(10) yes
Cu1 4_655 N1 O3 . 118.9(6) yes
C9 . N1 Cu1 . 148.5(8) yes
Cu1 4_655 N1 Cu1 . 82.5(3) yes
O3 . N1 Cu1 . 36.9(4) yes
Cu1 . Cl1 Cu2 . 77.05(10) yes
C1 . O1 Ce1 17_656 118.9(8) yes
C1 . O1 H11 . 121.1 no
Ce1 17_656 O1 H11 . 119.5 no
C8 . O2 Ce1 17_656 131.9(7) yes
C8 . O2 Cu1 4_655 123.4(8) yes
Ce1 17_656 O2 Cu1 4_655 103.6(3) yes
N1 . O3 Cu1 . 116.7(6) yes
N1 . O3 Ce1 . 131.9(6) yes
Cu1 . O3 Ce1 . 106.7(4) yes
Ce1 . O4 H41 . 108.9 no
Ce1 . O4 H42 . 138.2 no
H41 . O4 H42 . 109.2 no
Cu1 4_655 O5 Cu1 7_665 113.4(2) yes
Cu1 4_655 O5 Cu1 . 113.4(2) yes
Cu1 7_665 O5 Cu1 . 113.4(2) yes
Cu1 4_655 O5 Cu2 . 105.2(3) yes
Cu1 7_665 O5 Cu2 . 105.2(3) yes
Cu1 . O5 Cu2 . 105.2(3) yes
H62 4_655 O6 H62 7_665 83.8 no
H62 4_655 O6 H63 4_655 109.2 no
H62 7_665 O6 H63 4_655 39.0 no
H62 4_655 O6 H63 7_665 59.3 no
H62 7_665 O6 H63 7_665 109.2 no
H63 4_655 O6 H63 7_665 97.0 no
H62 4_655 O6 Cu2 . 129.5 no
H62 7_665 O6 Cu2 . 129.5 no
H63 4_655 O6 Cu2 . 120.2 no
H63 7_665 O6 Cu2 . 120.2 no
H62 4_655 O6 H63 . 39.0 no
H62 7_665 O6 H63 . 59.3 no
H63 4_655 O6 H63 . 97.0 no
H63 7_665 O6 H63 . 97.0 no
Cu2 . O6 H63 . 120.2 no
H62 4_655 O6 H62 . 83.8 no
H62 7_665 O6 H62 . 83.8 no
H63 4_655 O6 H62 . 59.3 no
H63 7_665 O6 H62 . 39.0 no
Cu2 . O6 H62 . 129.5 no
H63 . O6 H62 . 109.2 no
Cu1 7_665 Cu1 Cu1 4_655 60.000(13) yes
Cu1 7_665 Cu1 Cl1 . 98.44(10) yes
Cu1 4_655 Cu1 Cl1 . 100.01(9) yes
Cu1 7_665 Cu1 O2 7_665 150.9(3) yes
Cu1 4_655 Cu1 O2 7_665 142.4(3) yes
Cl1 . Cu1 O2 7_665 94.6(2) yes
Cu1 7_665 Cu1 O5 . 33.32(10) yes
Cu1 4_655 Cu1 O5 . 33.32(10) yes
Cl1 . Cu1 O5 . 85.4(3) yes
O2 7_665 Cu1 O5 . 175.3(3) yes
Cu1 7_665 Cu1 N1 7_665 61.4(3) yes
Cu1 4_655 Cu1 N1 7_665 120.5(3) yes
Cl1 . Cu1 N1 7_665 97.2(3) yes
O2 7_665 Cu1 N1 7_665 91.4(4) yes
O5 . Cu1 N1 7_665 93.3(3) yes
Cu1 7_665 Cu1 O3 . 120.6(2) yes
Cu1 4_655 Cu1 O3 . 62.3(2) yes
Cl1 . Cu1 O3 . 104.4(3) yes
O2 7_665 Cu1 O3 . 80.5(3) yes
O5 . Cu1 O3 . 94.9(2) yes
Cu1 7_665 Cu1 N1 . 95.68(18) yes
Cu1 4_655 Cu1 N1 . 36.16(18) yes
Cl1 . Cu1 N1 . 101.78(19) yes
O2 7_665 Cu1 N1 . 106.9(3) yes
O5 . Cu1 N1 . 68.48(19) yes
Cu1 7_665 Cu1 Cu2 . 58.53(3) yes
Cu1 4_655 Cu1 Cu2 . 58.53(2) yes
Cl1 . Cu1 Cu2 . 47.76(8) yes
O2 7_665 Cu1 Cu2 . 142.0(2) yes
O5 . Cu1 Cu2 . 37.7(3) yes
Cu1 7_665 Cu1 Ce1 . 142.99(3) yes
Cu1 4_655 Cu1 Ce1 . 99.77(5) yes
Cl1 . Cu1 Ce1 . 116.40(11) yes
O2 7_665 Cu1 Ce1 . 43.1(2) yes
O5 . Cu1 Ce1 . 132.95(14) yes
N1 7_665 Cu1 O3 . 157.5(3) yes
N1 7_665 Cu1 N1 . 152.3(3) yes
O3 . Cu1 N1 . 26.4(3) yes
N1 7_665 Cu1 Cu2 . 97.8(2) yes
O3 . Cu1 Cu2 . 101.5(3) yes
N1 . Cu1 Cu2 . 80.67(17) yes
N1 7_665 Cu1 Ce1 . 121.8(2) yes
O3 . Cu1 Ce1 . 41.4(2) yes
N1 . Cu1 Ce1 . 66.52(17) yes
Cu2 . Cu1 Ce1 . 140.20(5) yes
Cu1 . Cu2 Cu1 4_655 62.93(5) yes
Cu1 . Cu2 Cu1 7_665 62.93(5) yes
Cu1 4_655 Cu2 Cu1 7_665 62.93(5) yes
Cu1 . Cu2 Cl1 . 55.19(8) yes
Cu1 4_655 Cu2 Cl1 . 110.36(11) yes
Cu1 7_665 Cu2 Cl1 . 108.46(11) yes
Cu1 . Cu2 Cl1 4_655 108.46(11) yes
Cu1 4_655 Cu2 Cl1 4_655 55.19(8) yes
Cu1 7_665 Cu2 Cl1 4_655 110.36(11) yes
Cl1 . Cu2 Cl1 4_655 119.848(13) yes
Cu1 . Cu2 Cl1 7_665 110.36(11) yes
Cu1 4_655 Cu2 Cl1 7_665 108.46(11) yes
Cu1 7_665 Cu2 Cl1 7_665 55.19(8) yes
Cl1 . Cu2 Cl1 7_665 119.848(13) yes
Cl1 4_655 Cu2 Cl1 7_665 119.848(17) yes
Cu1 . Cu2 O6 . 142.93(3) yes
Cu1 4_655 Cu2 O6 . 142.93(3) yes
Cu1 7_665 Cu2 O6 . 142.93(3) yes
Cl1 . Cu2 O6 . 87.76(9) yes
Cl1 4_655 Cu2 O6 . 87.76(9) yes
Cu1 . Cu2 O5 . 37.07(3) yes
Cu1 4_655 Cu2 O5 . 37.07(3) yes
Cu1 7_665 Cu2 O5 . 37.07(3) yes
Cl1 . Cu2 O5 . 92.24(9) yes
Cl1 4_655 Cu2 O5 . 92.24(9) yes
Cl1 7_665 Cu2 O6 . 87.76(9) yes
Cl1 7_665 Cu2 O5 . 92.24(9) yes
O6 . Cu2 O5 . 179.994 yes
Cu1 11_546 Ce1 Cu1 . 74.14(4) yes
Cu1 11_546 Ce1 O4 11_546 84.2(3) yes
Cu1 . Ce1 O4 11_546 133.7(3) yes
Cu1 11_546 Ce1 O4 . 133.7(3) yes
Cu1 . Ce1 O4 . 84.2(3) yes
O4 11_546 Ce1 O4 . 136.6(5) yes
Cu1 11_546 Ce1 O2 7_665 98.41(15) yes
Cu1 . Ce1 O2 7_665 33.30(14) yes
O4 11_546 Ce1 O2 7_665 116.1(4) yes
O4 . Ce1 O2 7_665 83.0(4) yes
Cu1 11_546 Ce1 O2 17_656 33.30(14) yes
Cu1 . Ce1 O2 17_656 98.41(15) yes
O4 11_546 Ce1 O2 17_656 83.0(4) yes
O4 . Ce1 O2 17_656 116.1(4) yes
O2 7_665 Ce1 O2 17_656 128.8(3) yes
Cu1 11_546 Ce1 O1 7_665 146.8(3) yes
Cu1 . Ce1 O1 7_665 105.2(3) yes
O4 11_546 Ce1 O1 7_665 72.6(4) yes
O4 . Ce1 O1 7_665 77.9(4) yes
O2 7_665 Ce1 O1 7_665 72.4(3) yes
Cu1 11_546 Ce1 O1 17_656 105.2(3) yes
Cu1 . Ce1 O1 17_656 146.8(3) yes
O4 11_546 Ce1 O1 17_656 77.9(4) yes
O4 . Ce1 O1 17_656 72.6(4) yes
O2 7_665 Ce1 O1 17_656 153.8(3) yes
Cu1 11_546 Ce1 O3 11_546 31.92(19) yes
Cu1 . Ce1 O3 11_546 69.5(2) yes
O4 11_546 Ce1 O3 11_546 70.6(3) yes
O4 . Ce1 O3 11_546 152.6(3) yes
O2 7_665 Ce1 O3 11_546 79.3(2) yes
Cu1 11_546 Ce1 O3 . 69.5(2) yes
Cu1 . Ce1 O3 . 31.92(19) yes
O4 11_546 Ce1 O3 . 152.6(3) yes
O4 . Ce1 O3 . 70.6(3) yes
O2 7_665 Ce1 O3 . 62.4(2) yes
O2 17_656 Ce1 O1 7_665 153.8(3) yes
O2 17_656 Ce1 O1 17_656 72.4(3) yes
O1 7_665 Ce1 O1 17_656 93.0(6) yes
O2 17_656 Ce1 O3 11_546 62.4(2) yes
O1 7_665 Ce1 O3 11_546 115.7(3) yes
O1 17_656 Ce1 O3 11_546 126.9(3) yes
O2 17_656 Ce1 O3 . 79.3(2) yes
O1 7_665 Ce1 O3 . 126.9(3) yes
O1 17_656 Ce1 O3 . 115.7(3) yes
O3 11_546 Ce1 O3 . 82.6(4) yes
H62 4_655 H63 O6 . 78.3 no
H63 7_665 H62 O6 . 62.7 no

loop_
_geom_bond_atom_site_label_1
_geom_bond_atom_site_label_2
_geom_bond_site_symmetry_2
_geom_bond_distance
_geom_bond_publ_flag
C1 C2 . 1.51(3) yes
C1 O1 . 1.495(19) yes
C1 H6623 . 0.974 no
C1 H12 . 0.969 no
C2 C3 . 1.44(3) yes
C2 C8 . 1.365(15) yes
C3 C4 . 1.35(3) yes
C3 H31 . 0.934 no
C4 C5 . 1.54(2) yes
C4 C6 . 1.29(2) yes
C5 H52 . 0.960 no
C5 H53 . 0.961 no
C5 H51 . 0.958 no
C6 C7 . 1.419(18) yes
C6 H61 . 0.934 no
C7 C8 . 1.42(2) yes
C7 C9 . 1.463(18) yes
C8 O2 . 1.366(15) yes
C9 N1 . 1.281(14) yes
C9 H91 . 0.938 no
N1 Cu1 4_655 1.929(9) yes
N1 O3 . 1.429(10) yes
N1 Cu1 . 2.869(9) yes
Cl1 Cu1 . 2.616(3) yes
Cl1 Cu2 . 2.358(3) yes
O1 Ce1 17_656 2.452(11) yes
O1 H11 . 0.822 no
O2 Ce1 17_656 2.455(8) yes
O2 Cu1 4_655 1.973(6) yes
O3 Cu1 . 1.928(8) yes
O3 Ce1 . 2.410(8) yes
O4 Ce1 . 2.500(9) yes
O4 H41 . 0.823 no
O4 H42 . 0.830 no
O5 Cu1 4_655 1.939(3) yes
O5 Cu1 7_665 1.939(3) yes
O5 Cu1 . 1.939(3) yes
O5 Cu2 . 1.968(9) yes
O6 H62 4_655 0.861 no
O6 H62 7_665 0.861 no
O6 H63 4_655 0.782 no
O6 H63 7_665 0.782 no
O6 Cu2 . 2.006(17) yes
O6 H63 . 0.782 no
O6 H62 . 0.861 no
Cu1 Cu1 7_665 3.2412(19) yes
Cu1 Cu1 4_655 3.241(2) yes
Cu1 Cu2 . 3.105(2) yes
Cu1 Ce1 . 3.4930(15) yes
H63 H62 4_655 0.553 no

loop_
_platon_squeeze_void_nr
_platon_squeeze_void_average_x
_platon_squeeze_void_average_y
_platon_squeeze_void_average_z
_platon_squeeze_void_volume
_platon_squeeze_void_count_electrons
_platon_squeeze_void_content
1 -0.009 -0.004 -0.006 3588 960 ' '
